data_4069134
loop_
_publ_author_name
'Pun, Doris'
'Leopold, Scott M.'
'Bradley, Christopher A.'
'Lobkovsky, Emil'
'Chirik, Paul J.'

_publ_section_title
;
 Bis(indenyl)hafnium Chemistry: Ligand-Induced Haptotropic Rearrangement
 and Fundamental Reactivity Studies at a Reduced Hafnium Center
;
_journal_issue 8
_journal_name_full Organometallics
_journal_page_first 2471
_journal_paper_doi 10.1021/om900046e
_journal_volume 28
_journal_year 2009
_chemical_formula_moiety 'C34 H54 Hf O Si4'
_chemical_formula_sum 'C34 H54 Hf O Si4'
_chemical_formula_weight 769.62
_chemical_name_systematic
; 
 ? 
;
_space_group_IT_number 2
_symmetry_cell_setting triclinic
_symmetry_space_group_name_Hall '-P 1'
_symmetry_space_group_name_H-M 'P -1'
_atom_sites_solution_hydrogens mixed
_atom_sites_solution_primary direct
_atom_sites_solution_secondary difmap
_audit_creation_method SHELXL-97
_cell_angle_alpha 79.832(6)
_cell_angle_beta 74.235(6)
_cell_angle_gamma 78.493(6)
_cell_formula_units_Z 4
_cell_length_a 11.703(3)
_cell_length_b 16.879(4)
_cell_length_c 21.359(6)
_cell_measurement_reflns_used 9651
_cell_measurement_temperature 173(2)
_cell_measurement_theta_max 30.52
_cell_measurement_theta_min 2.21
_cell_volume 3945.2(18)
_computing_cell_refinement 'Bruker SAINT+'
_computing_data_collection 'Bruker APEX2'
_computing_data_reduction 'Bruker SAINT+'
_computing_molecular_graphics 'Bruker SHELXTL'
_computing_publication_material 'Bruker SHELXTL'
_computing_structure_refinement 'SHELXL-97 (Sheldrick, 1997)'
_computing_structure_solution 'SHELXS-97 (Sheldrick, 1990)'
_diffrn_ambient_temperature 173(2)
_diffrn_measured_fraction_theta_full 0.985
_diffrn_measured_fraction_theta_max 0.985
_diffrn_measurement_device_type 'Bruker X8 APEX II diffractometer'
_diffrn_measurement_method 'phi and omega scans'
_diffrn_radiation_monochromator graphite
_diffrn_radiation_source 'fine-focus sealed tube'
_diffrn_radiation_type MoK\a
_diffrn_radiation_wavelength 0.71073
_diffrn_reflns_av_R_equivalents 0.0293
_diffrn_reflns_av_sigmaI/netI 0.0329
_diffrn_reflns_limit_h_max 16
_diffrn_reflns_limit_h_min -16
_diffrn_reflns_limit_k_max 24
_diffrn_reflns_limit_k_min -24
_diffrn_reflns_limit_l_max 30
_diffrn_reflns_limit_l_min -30
_diffrn_reflns_number 80836
_diffrn_reflns_theta_full 30.99
_diffrn_reflns_theta_max 30.99
_diffrn_reflns_theta_min 1.49
_exptl_absorpt_coefficient_mu 2.788
_exptl_absorpt_correction_T_max 0.9210
_exptl_absorpt_correction_T_min 0.6055
_exptl_absorpt_correction_type multi-scan
_exptl_absorpt_process_details SADABS
_exptl_crystal_colour brown
_exptl_crystal_density_diffrn 1.296
_exptl_crystal_density_method 'not measured'
_exptl_crystal_description block
_exptl_crystal_F_000 1576
_exptl_crystal_size_max 0.20
_exptl_crystal_size_mid 0.05
_exptl_crystal_size_min 0.03
_platon_squeeze_details
;
;
_refine_diff_density_max 4.366
_refine_diff_density_min -0.891
_refine_diff_density_rms 0.103
_refine_ls_extinction_method none
_refine_ls_goodness_of_fit_ref 1.083
_refine_ls_hydrogen_treatment mixed
_refine_ls_matrix_type full
_refine_ls_number_parameters 822
_refine_ls_number_reflns 24736
_refine_ls_number_restraints 0
_refine_ls_restrained_S_all 1.083
_refine_ls_R_factor_all 0.0421
_refine_ls_R_factor_gt 0.0288
_refine_ls_shift/su_max 0.017
_refine_ls_shift/su_mean 0.001
_refine_ls_structure_factor_coef Fsqd
_refine_ls_weighting_details 'calc w=1/[\s^2^(Fo^2^)+(0.0408P)^2^+1.4340P] where P=(Fo^2^+2Fc^2^)/3'
_refine_ls_weighting_scheme calc
_refine_ls_wR_factor_gt 0.0757
_refine_ls_wR_factor_ref 0.0797
_reflns_number_gt 19285
_reflns_number_total 24736
_reflns_threshold_expression >2sigma(I)
_cod_data_source_file om900046e_si_002.cif
_cod_data_source_block cb49
_cod_depositor_comments
;
The following automatic conversions were performed:

'_symmetry_cell_setting' value 'Triclinic' changed to 'triclinic'
according to /home/saulius/struct/CIF-dictionaries/cif_core.dic
dictionary named 'cif_core.dic' version 2.4.2 from 2011-04-26.

Automatic conversion script
Id: cif_fix_values 1715 2011-07-08 13:25:40Z adriana 
;
_cod_original_sg_symbol_H-M P-1
_cod_database_code 4069134

loop_
_symmetry_equiv_pos_as_xyz
'x, y, z'
'-x, -y, -z'

loop_
_atom_site_label
_atom_site_type_symbol
_atom_site_fract_x
_atom_site_fract_y
_atom_site_fract_z
_atom_site_U_iso_or_equiv
_atom_site_adp_type
_atom_site_occupancy
_atom_site_symmetry_multiplicity
_atom_site_calc_flag
_atom_site_refinement_flags
Hf1 Hf 0.625195(7) 0.206435(5) 0.289059(4) 0.02171(2) Uani 1 1 d .
Si1 Si 0.86091(6) 0.17581(4) 0.39208(3) 0.03073(13) Uani 1 1 d .
Si2 Si 0.37863(7) 0.09874(6) 0.41897(4) 0.0509(2) Uani 1 1 d .
Si3 Si 0.37912(6) 0.32691(5) 0.12614(4) 0.03914(16) Uani 1 1 d .
Si4 Si 0.85817(6) 0.37848(4) 0.10946(4) 0.03701(16) Uani 1 1 d .
O1 O 0.66734(14) 0.14211(9) 0.20262(8) 0.0323(4) Uani 1 1 d .
C1 C 0.6894(2) 0.32901(13) 0.27534(11) 0.0297(5) Uani 1 1 d .
H1 H 0.760(2) 0.3427(13) 0.2728(11) 0.018(5) Uiso 1 1 d .
C2 C 0.5950(2) 0.33587(14) 0.33362(12) 0.0351(5) Uani 1 1 d .
H2 H 0.615(2) 0.3450(14) 0.3707(12) 0.031(6) Uiso 1 1 d .
C3 C 0.4821(2) 0.31953(15) 0.33816(12) 0.0369(6) Uani 1 1 d .
H3 H 0.433(3) 0.3134(17) 0.3772(14) 0.049(8) Uiso 1 1 d .
C4 C 0.45161(19) 0.29615(14) 0.28416(12) 0.0315(5) Uani 1 1 d .
H4 H 0.387(2) 0.2908(16) 0.2875(13) 0.041(8) Uiso 1 1 d .
C5 C 0.52960(18) 0.31952(12) 0.21990(11) 0.0260(4) Uani 1 1 d .
C6 C 0.64790(18) 0.33437(12) 0.21577(10) 0.0247(4) Uani 1 1 d .
C7 C 0.70851(19) 0.34826(13) 0.14823(11) 0.0284(5) Uani 1 1 d .
C8 C 0.6233(2) 0.34444(13) 0.11336(11) 0.0300(5) Uani 1 1 d .
H8 H 0.632(2) 0.3514(15) 0.0707(13) 0.037(7) Uiso 1 1 d .
C9 C 0.51454(19) 0.32447(12) 0.15528(11) 0.0281(5) Uani 1 1 d .
C10 C 0.53886(19) 0.11096(14) 0.38379(11) 0.0316(5) Uani 1 1 d .
C11 C 0.6080(2) 0.15856(14) 0.40390(11) 0.0300(5) Uani 1 1 d .
H11 H 0.5758(18) 0.1951(12) 0.4324(10) 0.013(5) Uiso 1 1 d .
C12 C 0.73306(18) 0.14264(13) 0.37304(10) 0.0262(4) Uani 1 1 d .
C13 C 0.74440(19) 0.07514(13) 0.33659(11) 0.0276(4) Uani 1 1 d .
C14 C 0.62769(19) 0.05579(12) 0.34380(11) 0.0279(5) Uani 1 1 d .
C15 C 0.8461(2) 0.02912(13) 0.29895(12) 0.0326(5) Uani 1 1 d .
H15 H 0.918(2) 0.0377(13) 0.2957(11) 0.022(6) Uiso 1 1 d .
C16 C 0.8323(2) -0.03504(14) 0.27213(13) 0.0381(6) Uani 1 1 d .
H16 H 0.905(3) -0.0761(17) 0.2526(14) 0.054(9) Uiso 1 1 d .
C17 C 0.7166(2) -0.05536(14) 0.28060(14) 0.0393(6) Uani 1 1 d .
H17 H 0.711(2) -0.1014(17) 0.2620(14) 0.047(8) Uiso 1 1 d .
C18 C 0.6165(2) -0.01106(13) 0.31477(12) 0.0338(5) Uani 1 1 d .
H18 H 0.546(2) -0.0253(13) 0.3231(11) 0.024(6) Uiso 1 1 d .
C19 C 0.3706(3) -0.0077(2) 0.46046(18) 0.0878(11) Uani 1 1 d .
H19A H 0.4093 -0.0461 0.4286 0.132 Uiso 1 1 calc R
H19B H 0.2862 -0.0145 0.4786 0.132 Uiso 1 1 calc R
H19C H 0.4121 -0.0184 0.4960 0.132 Uiso 1 1 calc R
C20 C 0.3107(4) 0.1692(3) 0.4809(3) 0.1496(19) Uani 1 1 d .
H20A H 0.3596 0.1606 0.5129 0.224 Uiso 1 1 calc R
H20B H 0.2291 0.1589 0.5034 0.224 Uiso 1 1 calc R
H20C H 0.3072 0.2256 0.4593 0.224 Uiso 1 1 calc R
C21 C 0.2946(2) 0.1135(2) 0.35439(18) 0.0626(9) Uani 1 1 d .
H21A H 0.2775 0.1718 0.3389 0.094 Uiso 1 1 calc R
H21B H 0.2188 0.0920 0.3726 0.094 Uiso 1 1 calc R
H21C H 0.3431 0.0845 0.3177 0.094 Uiso 1 1 calc R
C22 C 0.8044(3) 0.26050(19) 0.44370(16) 0.0552(8) Uani 1 1 d .
H22A H 0.7709 0.3092 0.4180 0.083 Uiso 1 1 calc R
H22B H 0.8710 0.2727 0.4581 0.083 Uiso 1 1 calc R
H22C H 0.7418 0.2442 0.4821 0.083 Uiso 1 1 calc R
C23 C 0.9734(2) 0.20836(18) 0.31605(14) 0.0482(7) Uani 1 1 d .
H23A H 1.0039 0.1632 0.2896 0.072 Uiso 1 1 calc R
H23B H 1.0404 0.2238 0.3280 0.072 Uiso 1 1 calc R
H23C H 0.9352 0.2552 0.2906 0.072 Uiso 1 1 calc R
C24 C 0.9394(2) 0.08717(17) 0.43866(14) 0.0483(7) Uani 1 1 d .
H24A H 0.8835 0.0700 0.4799 0.072 Uiso 1 1 calc R
H24B H 1.0083 0.1032 0.4482 0.072 Uiso 1 1 calc R
H24C H 0.9675 0.0419 0.4123 0.072 Uiso 1 1 calc R
C25 C 0.4218(4) 0.2757(4) 0.0510(2) 0.1219(18) Uani 1 1 d .
H25A H 0.3494 0.2746 0.0367 0.183 Uiso 1 1 calc R
H25B H 0.4618 0.2198 0.0606 0.183 Uiso 1 1 calc R
H25C H 0.4766 0.3057 0.0162 0.183 Uiso 1 1 calc R
C26 C 0.2631(3) 0.2722(2) 0.18695(19) 0.0739(10) Uani 1 1 d .
H26A H 0.2328 0.3000 0.2262 0.111 Uiso 1 1 calc R
H26B H 0.2994 0.2159 0.1991 0.111 Uiso 1 1 calc R
H26C H 0.1965 0.2719 0.1674 0.111 Uiso 1 1 calc R
C27 C 0.3056(3) 0.4325(2) 0.1072(3) 0.1118(16) Uani 1 1 d .
H27A H 0.2857 0.4606 0.1461 0.168 Uiso 1 1 calc R
H27B H 0.2317 0.4318 0.0941 0.168 Uiso 1 1 calc R
H27C H 0.3602 0.4613 0.0712 0.168 Uiso 1 1 calc R
C28 C 0.9022(3) 0.4404(2) 0.16038(18) 0.0720(10) Uani 1 1 d .
H28A H 0.8362 0.4847 0.1734 0.108 Uiso 1 1 calc R
H28B H 0.9740 0.4635 0.1349 0.108 Uiso 1 1 calc R
H28C H 0.9197 0.4057 0.1997 0.108 Uiso 1 1 calc R
C29 C 0.8549(3) 0.43899(19) 0.02791(15) 0.0546(8) Uani 1 1 d .
H29A H 0.8317 0.4067 0.0008 0.082 Uiso 1 1 calc R
H29B H 0.9349 0.4529 0.0062 0.082 Uiso 1 1 calc R
H29C H 0.7964 0.4891 0.0339 0.082 Uiso 1 1 calc R
C30 C 0.9821(3) 0.2887(2) 0.0966(2) 0.0744(12) Uani 1 1 d .
H30A H 0.9780 0.2518 0.1378 0.112 Uiso 1 1 calc R
H30B H 1.0600 0.3077 0.0825 0.112 Uiso 1 1 calc R
H30C H 0.9727 0.2597 0.0628 0.112 Uiso 1 1 calc R
C31 C 0.7812(3) 0.13984(16) 0.15298(12) 0.0430(7) Uani 1 1 d .
H31A H 0.8443 0.0982 0.1678 0.052 Uiso 1 1 calc R
H31B H 0.8085 0.1936 0.1432 0.052 Uiso 1 1 calc R
C32 C 0.7549(4) 0.1185(3) 0.09469(17) 0.0817(12) Uani 1 1 d .
H32A H 0.7380 0.1684 0.0642 0.098 Uiso 1 1 calc R
H32B H 0.8245 0.0821 0.0712 0.098 Uiso 1 1 calc R
C33 C 0.6511(4) 0.0779(3) 0.1178(2) 0.0955(13) Uani 1 1 d .
H33A H 0.6760 0.0184 0.1276 0.115 Uiso 1 1 calc R
H33B H 0.6038 0.0880 0.0844 0.115 Uiso 1 1 calc R
C34 C 0.5782(2) 0.11298(15) 0.17902(13) 0.0428(6) Uani 1 1 d .
H34A H 0.5151 0.1585 0.1692 0.051 Uiso 1 1 calc R
H34B H 0.5398 0.0708 0.2118 0.051 Uiso 1 1 calc R
Hf1' Hf 1.345935(7) -0.204804(5) 0.233632(4) 0.02174(2) Uani 1 1 d .
Si1' Si 1.21963(6) -0.01242(4) 0.12011(4) 0.03777(16) Uani 1 1 d .
Si2' Si 1.03949(6) -0.23678(4) 0.35236(3) 0.03268(15) Uani 1 1 d .
Si3' Si 1.56862(6) -0.38510(5) 0.38642(3) 0.03859(16) Uani 1 1 d .
Si4' Si 1.77307(6) -0.22579(4) 0.12888(3) 0.03204(14) Uani 1 1 d .
O1' O 1.41800(14) -0.32406(9) 0.19978(8) 0.0334(4) Uani 1 1 d .
C1' C 1.37813(19) -0.20600(14) 0.33533(11) 0.0304(5) Uani 1 1 d .
H1' H 1.347(2) -0.2303(14) 0.3775(12) 0.028(6) Uiso 1 1 d .
C2' C 1.3406(2) -0.12013(14) 0.31748(12) 0.0332(5) Uani 1 1 d .
H2' H 1.269(2) -0.0903(16) 0.3426(13) 0.044(8) Uiso 1 1 d .
C3' C 1.3929(2) -0.07926(14) 0.25756(13) 0.0344(5) Uani 1 1 d .
H3' H 1.351(2) -0.0239(15) 0.2467(12) 0.031(6) Uiso 1 1 d .
C4' C 1.48501(19) -0.11940(13) 0.20986(12) 0.0305(5) Uani 1 1 d .
H4' H 1.525(2) -0.0932(14) 0.1696(12) 0.025(6) Uiso 1 1 d .
C5' C 1.55068(18) -0.19632(12) 0.23556(11) 0.0266(4) Uani 1 1 d .
C6' C 1.49871(19) -0.23773(13) 0.29841(11) 0.0276(4) Uani 1 1 d .
C7' C 1.57556(19) -0.31306(14) 0.30932(11) 0.0305(5) Uani 1 1 d .
C8' C 1.67279(19) -0.31451(14) 0.25388(11) 0.0305(5) Uani 1 1 d .
H8' H 1.739(2) -0.3546(15) 0.2452(13) 0.039(7) Uiso 1 1 d .
C9' C 1.65968(18) -0.24568(13) 0.20684(11) 0.0278(5) Uani 1 1 d .
C10' C 1.12542(17) -0.20007(12) 0.26925(10) 0.0249(4) Uani 1 1 d .
C11' C 1.14990(17) -0.11905(12) 0.24354(10) 0.0240(4) Uani 1 1 d .
H11' H 1.130(2) -0.0758(14) 0.2724(12) 0.027(6) Uiso 1 1 d .
C12' C 1.20533(19) -0.11041(13) 0.17530(11) 0.0273(5) Uani 1 1 d .
C13' C 1.15636(18) -0.24126(12) 0.21113(11) 0.0273(4) Uani 1 1 d .
C14' C 1.20607(19) -0.18772(13) 0.15509(11) 0.0281(5) Uani 1 1 d .
C15' C 1.2425(2) -0.21518(16) 0.09267(12) 0.0397(6) Uani 1 1 d .
H15' H 1.2797 -0.1813 0.0553 0.048 Uiso 1 1 calc R
C16' C 1.2243(3) -0.28955(18) 0.08629(14) 0.0497(7) Uani 1 1 d .
H16' H 1.254(3) -0.3089(19) 0.0453(16) 0.066(10) Uiso 1 1 d .
C17' C 1.1727(2) -0.34166(16) 0.14050(16) 0.0487(7) Uani 1 1 d .
H17' H 1.156(3) -0.3927(19) 0.1357(15) 0.061(9) Uiso 1 1 d .
C18' C 1.1400(2) -0.31955(14) 0.20242(14) 0.0379(6) Uani 1 1 d .
H18' H 1.101(2) -0.3544(14) 0.2394(12) 0.026(6) Uiso 1 1 d .
C19' C 0.8897(2) -0.25474(18) 0.34802(14) 0.0473(7) Uani 1 1 d .
H19D H 0.8411 -0.2025 0.3364 0.071 Uiso 1 1 calc R
H19E H 0.8485 -0.2806 0.3908 0.071 Uiso 1 1 calc R
H19F H 0.9007 -0.2905 0.3146 0.071 Uiso 1 1 calc R
C20' C 1.0197(3) -0.15736(19) 0.40615(13) 0.0528(8) Uani 1 1 d .
H20D H 1.0987 -0.1462 0.4062 0.079 Uiso 1 1 calc R
H20E H 0.9778 -0.1767 0.4509 0.079 Uiso 1 1 calc R
H20F H 0.9721 -0.1073 0.3897 0.079 Uiso 1 1 calc R
C21' C 1.1201(3) -0.33441(18) 0.38619(16) 0.0548(8) Uani 1 1 d .
H21D H 1.1356 -0.3747 0.3558 0.082 Uiso 1 1 calc R
H21E H 1.0706 -0.3546 0.4287 0.082 Uiso 1 1 calc R
H21F H 1.1967 -0.3254 0.3919 0.082 Uiso 1 1 calc R
C22' C 1.1769(4) 0.07348(18) 0.1685(2) 0.0894(13) Uani 1 1 d .
H22D H 1.0968 0.0713 0.1978 0.134 Uiso 1 1 calc R
H22E H 1.1758 0.1249 0.1388 0.134 Uiso 1 1 calc R
H22F H 1.2354 0.0700 0.1945 0.134 Uiso 1 1 calc R
C23' C 1.3724(3) -0.0117(3) 0.06494(19) 0.0938(14) Uani 1 1 d .
H23D H 1.4295 -0.0103 0.0907 0.141 Uiso 1 1 calc R
H23E H 1.3716 0.0366 0.0319 0.141 Uiso 1 1 calc R
H23F H 1.3967 -0.0609 0.0431 0.141 Uiso 1 1 calc R
C24' C 1.1091(3) 0.00157(19) 0.06876(16) 0.0573(8) Uani 1 1 d .
H24D H 1.1279 -0.0437 0.0426 0.086 Uiso 1 1 calc R
H24E H 1.1136 0.0532 0.0395 0.086 Uiso 1 1 calc R
H24F H 1.0277 0.0025 0.0973 0.086 Uiso 1 1 calc R
C25' C 1.7093(3) -0.46168(19) 0.37685(16) 0.0562(8) Uani 1 1 d .
H25D H 1.7195 -0.4891 0.3384 0.084 Uiso 1 1 calc R
H25E H 1.7038 -0.5021 0.4162 0.084 Uiso 1 1 calc R
H25F H 1.7784 -0.4341 0.3710 0.084 Uiso 1 1 calc R
C26' C 1.4414(3) -0.4439(2) 0.41063(17) 0.0696(10) Uani 1 1 d .
H26D H 1.3653 -0.4060 0.4142 0.104 Uiso 1 1 calc R
H26E H 1.4420 -0.4772 0.4531 0.104 Uiso 1 1 calc R
H26F H 1.4500 -0.4794 0.3774 0.104 Uiso 1 1 calc R
C27' C 1.5559(3) -0.3260(2) 0.45472(15) 0.0624(9) Uani 1 1 d .
H27D H 1.6257 -0.2981 0.4450 0.094 Uiso 1 1 calc R
H27E H 1.5529 -0.3633 0.4957 0.094 Uiso 1 1 calc R
H27F H 1.4822 -0.2856 0.4594 0.094 Uiso 1 1 calc R
C28' C 1.8577(3) -0.32478(18) 0.10292(16) 0.0578(9) Uani 1 1 d .
H28D H 1.8934 -0.3561 0.1381 0.087 Uiso 1 1 calc R
H28E H 1.9216 -0.3148 0.0632 0.087 Uiso 1 1 calc R
H28F H 1.8029 -0.3556 0.0937 0.087 Uiso 1 1 calc R
C29' C 1.7018(3) -0.1676(2) 0.06192(14) 0.0535(8) Uani 1 1 d .
H29D H 1.6282 -0.1884 0.0642 0.080 Uiso 1 1 calc R
H29E H 1.7580 -0.1743 0.0192 0.080 Uiso 1 1 calc R
H29F H 1.6819 -0.1096 0.0675 0.080 Uiso 1 1 calc R
C30' C 1.8850(2) -0.16501(18) 0.13595(16) 0.0516(8) Uani 1 1 d .
H30D H 1.8446 -0.1098 0.1444 0.077 Uiso 1 1 calc R
H30E H 1.9479 -0.1620 0.0950 0.077 Uiso 1 1 calc R
H30F H 1.9213 -0.1913 0.1722 0.077 Uiso 1 1 calc R
C31' C 1.4043(3) -0.40149(14) 0.24245(17) 0.0522(7) Uani 1 1 d .
H31C H 1.3238 -0.4157 0.2480 0.063 Uiso 1 1 calc R
H31D H 1.4164 -0.3991 0.2861 0.063 Uiso 1 1 calc R
C32' C 1.5016(4) -0.4619(2) 0.2062(3) 0.1062(16) Uani 1 1 d .
H32C H 1.5767 -0.4675 0.2207 0.127 Uiso 1 1 calc R
H32D H 1.4762 -0.5160 0.2140 0.127 Uiso 1 1 calc R
C33' C 1.5199(4) -0.4289(2) 0.1371(3) 0.1032(15) Uani 1 1 d .
H33C H 1.4605 -0.4438 0.1177 0.124 Uiso 1 1 calc R
H33D H 1.6019 -0.4494 0.1121 0.124 Uiso 1 1 calc R
C34' C 1.5028(2) -0.33955(17) 0.13672(15) 0.0485(7) Uani 1 1 d .
H34C H 1.5801 -0.3215 0.1330 0.058 Uiso 1 1 calc R
H34D H 1.4691 -0.3105 0.0996 0.058 Uiso 1 1 calc R

loop_
_atom_site_aniso_label
_atom_site_aniso_U_11
_atom_site_aniso_U_22
_atom_site_aniso_U_33
_atom_site_aniso_U_23
_atom_site_aniso_U_13
_atom_site_aniso_U_12
Hf1 0.01848(4) 0.02422(4) 0.02203(4) -0.00224(3) -0.00436(3) -0.00400(3)
Si1 0.0276(3) 0.0352(3) 0.0337(3) -0.0039(2) -0.0125(2) -0.0086(2)
Si2 0.0312(3) 0.0721(5) 0.0479(4) -0.0074(4) 0.0064(3) -0.0278(3)
Si3 0.0334(3) 0.0477(4) 0.0421(3) -0.0051(3) -0.0203(3) -0.0051(3)
Si4 0.0300(3) 0.0388(3) 0.0408(4) 0.0064(3) -0.0089(3) -0.0123(3)
O1 0.0361(8) 0.0318(7) 0.0306(8) -0.0075(6) -0.0096(6) -0.0037(6)
C1 0.0300(10) 0.0260(9) 0.0370(11) -0.0039(8) -0.0145(9) -0.0050(8)
C2 0.0439(12) 0.0313(10) 0.0320(11) -0.0110(9) -0.0155(10) 0.0043(9)
C3 0.0321(11) 0.0429(12) 0.0293(11) -0.0107(10) -0.0025(9) 0.0069(10)
C4 0.0195(9) 0.0364(11) 0.0365(11) -0.0030(9) -0.0077(8) -0.0002(8)
C5 0.0224(9) 0.0242(9) 0.0304(10) -0.0026(8) -0.0079(8) -0.0002(7)
C6 0.0228(9) 0.0211(8) 0.0303(10) -0.0036(7) -0.0081(8) -0.0012(7)
C7 0.0285(10) 0.0256(9) 0.0308(10) -0.0006(8) -0.0091(8) -0.0042(8)
C8 0.0338(10) 0.0299(10) 0.0272(10) -0.0024(8) -0.0110(9) -0.0035(8)
C9 0.0281(9) 0.0246(9) 0.0339(10) -0.0052(8) -0.0128(8) -0.0006(8)
C10 0.0276(10) 0.0392(11) 0.0291(10) 0.0051(9) -0.0089(8) -0.0134(9)
C11 0.0289(10) 0.0373(11) 0.0225(9) 0.0013(8) -0.0045(8) -0.0092(9)
C12 0.0234(9) 0.0316(10) 0.0244(9) 0.0017(8) -0.0078(8) -0.0084(8)
C13 0.0268(9) 0.0274(9) 0.0303(10) 0.0036(8) -0.0121(8) -0.0076(8)
C14 0.0267(9) 0.0267(9) 0.0319(10) 0.0047(8) -0.0121(8) -0.0085(8)
C15 0.0254(9) 0.0292(10) 0.0460(12) -0.0012(9) -0.0167(9) -0.0032(8)
C16 0.0339(11) 0.0298(10) 0.0545(14) -0.0092(10) -0.0205(10) 0.0029(9)
C17 0.0421(12) 0.0249(10) 0.0576(14) -0.0027(10) -0.0257(11) -0.0048(9)
C18 0.0343(10) 0.0291(10) 0.0436(12) 0.0046(9) -0.0191(9) -0.0131(9)
C19 0.085(2) 0.125(3) 0.067(2) 0.0449(19) -0.0326(17) -0.0780(19)
C20 0.084(2) 0.218(5) 0.147(4) -0.121(3) 0.083(2) -0.093(3)
C21 0.0288(12) 0.0617(18) 0.097(2) 0.0093(17) -0.0230(14) -0.0141(12)
C22 0.0462(14) 0.0646(17) 0.0662(17) -0.0292(14) -0.0216(13) -0.0063(13)
C23 0.0314(12) 0.0594(16) 0.0526(16) 0.0044(13) -0.0095(11) -0.0160(11)
C24 0.0439(13) 0.0535(15) 0.0543(15) 0.0065(12) -0.0292(12) -0.0120(12)
C25 0.074(2) 0.240(5) 0.077(2) -0.080(3) -0.033(2) -0.013(3)
C26 0.0515(16) 0.096(2) 0.086(2) 0.010(2) -0.0349(16) -0.0331(17)
C27 0.085(2) 0.064(2) 0.210(4) 0.029(3) -0.106(2) -0.0100(19)
C28 0.0734(19) 0.092(2) 0.066(2) 0.0014(18) -0.0199(17) -0.0546(17)
C29 0.0498(15) 0.0631(17) 0.0477(16) 0.0125(14) -0.0089(13) -0.0234(14)
C30 0.0299(14) 0.067(2) 0.104(3) 0.020(2) -0.0009(17) -0.0047(14)
C31 0.0473(14) 0.0395(12) 0.0343(12) -0.0102(10) 0.0024(11) -0.0011(11)
C32 0.090(3) 0.110(3) 0.0429(17) -0.0288(19) -0.0122(18) -0.001(2)
C33 0.106(3) 0.114(3) 0.088(2) -0.068(2) -0.034(2) -0.004(3)
C34 0.0540(14) 0.0361(12) 0.0491(13) -0.0084(10) -0.0285(11) -0.0077(11)
Hf1' 0.01893(4) 0.02140(4) 0.02502(4) -0.00465(3) -0.00463(3) -0.00316(3)
Si1' 0.0291(3) 0.0388(3) 0.0390(3) 0.0118(3) -0.0065(3) -0.0080(3)
Si2' 0.0257(3) 0.0385(3) 0.0305(3) 0.0036(3) -0.0037(2) -0.0088(2)
Si3' 0.0323(3) 0.0463(4) 0.0350(3) 0.0070(3) -0.0139(3) -0.0043(3)
Si4' 0.0236(3) 0.0360(3) 0.0336(3) -0.0045(3) -0.0018(2) -0.0053(2)
O1' 0.0296(7) 0.0241(7) 0.0479(9) -0.0117(6) -0.0110(7) 0.0007(6)
C1' 0.0235(9) 0.0403(11) 0.0286(10) -0.0098(9) -0.0065(8) -0.0035(9)
C2' 0.0259(10) 0.0392(11) 0.0401(11) -0.0212(9) -0.0098(9) -0.0017(9)
C3' 0.0284(10) 0.0284(10) 0.0519(13) -0.0124(9) -0.0153(10) -0.0033(8)
C4' 0.0254(9) 0.0261(9) 0.0408(12) -0.0047(9) -0.0066(9) -0.0076(8)
C5' 0.0226(9) 0.0277(9) 0.0315(10) -0.0053(8) -0.0072(8) -0.0068(7)
C6' 0.0246(9) 0.0325(10) 0.0286(10) -0.0053(8) -0.0097(8) -0.0055(8)
C7' 0.0250(9) 0.0356(11) 0.0330(11) -0.0022(9) -0.0110(8) -0.0065(8)
C8' 0.0236(9) 0.0320(10) 0.0367(11) -0.0037(9) -0.0108(9) -0.0025(8)
C9' 0.0207(9) 0.0298(10) 0.0323(11) -0.0030(8) -0.0059(8) -0.0044(8)
C10' 0.0188(8) 0.0261(9) 0.0292(10) -0.0027(8) -0.0052(7) -0.0037(7)
C11' 0.0189(8) 0.0237(9) 0.0289(10) -0.0054(8) -0.0044(7) -0.0024(7)
C12' 0.0238(9) 0.0282(9) 0.0273(10) -0.0020(8) -0.0040(8) -0.0029(8)
C13' 0.0218(9) 0.0256(9) 0.0360(11) -0.0040(8) -0.0103(8) -0.0029(7)
C14' 0.0223(9) 0.0343(10) 0.0274(10) -0.0051(8) -0.0075(8) -0.0006(8)
C15' 0.0337(12) 0.0525(14) 0.0330(11) -0.0147(10) -0.0098(10) 0.0032(11)
C16' 0.0452(14) 0.0618(16) 0.0498(14) -0.0326(12) -0.0184(12) 0.0057(13)
C17' 0.0396(12) 0.0410(12) 0.0800(18) -0.0313(12) -0.0309(12) 0.0033(10)
C18' 0.0300(10) 0.0307(11) 0.0584(15) -0.0086(10) -0.0191(10) -0.0038(9)
C19' 0.0315(12) 0.0563(15) 0.0502(15) 0.0097(13) -0.0065(11) -0.0175(11)
C20' 0.0508(16) 0.0737(19) 0.0332(13) -0.0125(13) 0.0004(12) -0.0183(14)
C21' 0.0411(14) 0.0516(15) 0.0612(17) 0.0240(14) -0.0132(13) -0.0099(12)
C22' 0.157(4) 0.0278(14) 0.093(3) 0.0050(16) -0.058(3) -0.0099(19)
C23' 0.0337(15) 0.125(3) 0.083(2) 0.067(2) -0.0020(15) -0.0081(18)
C24' 0.0503(15) 0.0558(17) 0.0637(18) 0.0123(15) -0.0263(14) -0.0042(13)
C25' 0.0502(16) 0.0540(16) 0.0569(17) 0.0083(14) -0.0198(14) 0.0044(13)
C26' 0.0618(18) 0.078(2) 0.0673(19) 0.0388(16) -0.0298(15) -0.0309(16)
C27' 0.0600(18) 0.083(2) 0.0398(15) -0.0060(15) -0.0171(14) 0.0039(17)
C28' 0.0499(17) 0.0515(16) 0.0614(19) -0.0202(14) 0.0075(15) -0.0016(13)
C29' 0.0537(16) 0.0639(18) 0.0395(14) 0.0058(13) -0.0106(13) -0.0137(14)
C30' 0.0312(12) 0.0616(16) 0.0615(18) -0.0102(14) -0.0013(12) -0.0183(12)
C31' 0.0555(15) 0.0253(11) 0.084(2) 0.0054(12) -0.0376(14) -0.0092(11)
C32' 0.116(3) 0.0399(17) 0.174(5) -0.035(2) -0.069(3) 0.027(2)
C33' 0.072(3) 0.077(2) 0.163(4) -0.086(2) 0.005(3) -0.003(2)
C34' 0.0309(12) 0.0599(15) 0.0590(16) -0.0357(13) -0.0085(11) 0.0040(11)

loop_
_atom_type_symbol
_atom_type_description
_atom_type_scat_dispersion_real
_atom_type_scat_dispersion_imag
_atom_type_scat_source
C C 0.0033 0.0016 'International Tables Vol C Tables 4.2.6.8 and 6.1.1.4'
H H 0.0000 0.0000 'International Tables Vol C Tables 4.2.6.8 and 6.1.1.4'
O O 0.0106 0.0060 'International Tables Vol C Tables 4.2.6.8 and 6.1.1.4'
Si Si 0.0817 0.0704 'International Tables Vol C Tables 4.2.6.8 and 6.1.1.4'
Hf Hf -0.5830 6.1852 'International Tables Vol C Tables 4.2.6.8 and 6.1.1.4'

loop_
_geom_angle_atom_site_label_1
_geom_angle_atom_site_label_2
_geom_angle_atom_site_label_3
_geom_angle
O1 Hf1 C1 117.63(7)
O1 Hf1 C4 105.32(8)
C1 Hf1 C4 78.45(8)
O1 Hf1 C11 132.29(7)
C1 Hf1 C11 103.57(8)
C4 Hf1 C11 105.54(8)
O1 Hf1 C12 115.17(7)
C1 Hf1 C12 94.81(8)
C4 Hf1 C12 136.85(8)
C11 Hf1 C12 34.14(7)
O1 Hf1 C6 89.10(7)
C1 Hf1 C6 35.81(8)
C4 Hf1 C6 63.60(7)
C11 Hf1 C6 137.46(8)
C12 Hf1 C6 128.64(7)
O1 Hf1 C3 139.90(7)
C1 Hf1 C3 62.26(9)
C4 Hf1 C3 34.92(9)
C11 Hf1 C3 79.63(8)
C12 Hf1 C3 104.47(8)
C6 Hf1 C3 69.80(8)
O1 Hf1 C2 148.37(7)
C1 Hf1 C2 34.76(8)
C4 Hf1 C2 62.19(9)
C11 Hf1 C2 78.98(8)
C12 Hf1 C2 88.09(8)
C6 Hf1 C2 59.28(8)
C3 Hf1 C2 32.58(9)
O1 Hf1 C10 106.13(7)
C1 Hf1 C10 135.58(8)
C4 Hf1 C10 97.80(8)
C11 Hf1 C10 34.13(8)
C12 Hf1 C10 57.92(7)
C6 Hf1 C10 158.98(7)
C3 Hf1 C10 89.37(8)
C2 Hf1 C10 104.41(8)
O1 Hf1 C5 84.12(7)
C1 Hf1 C5 63.59(8)
C4 Hf1 C5 35.50(7)
C11 Hf1 C5 138.45(7)
C12 Hf1 C5 156.82(7)
C6 Hf1 C5 33.82(7)
C3 Hf1 C5 59.18(8)
C2 Hf1 C5 69.42(8)
C10 Hf1 C5 131.70(7)
O1 Hf1 C13 83.26(7)
C1 Hf1 C13 120.77(8)
C4 Hf1 C13 153.02(7)
C11 Hf1 C13 54.16(7)
C12 Hf1 C13 33.59(7)
C6 Hf1 C13 143.10(7)
C3 Hf1 C13 133.66(8)
C2 Hf1 C13 121.63(8)
C10 Hf1 C13 55.28(7)
C5 Hf1 C13 167.11(7)
O1 Hf1 C14 78.84(7)
C1 Hf1 C14 150.14(8)
C4 Hf1 C14 123.32(8)
C11 Hf1 C14 53.82(8)
C12 Hf1 C14 55.39(7)
C6 Hf1 C14 167.29(7)
C3 Hf1 C14 122.33(8)
C2 Hf1 C14 132.72(8)
C10 Hf1 C14 32.98(7)
C5 Hf1 C14 146.06(7)
C13 Hf1 C14 32.04(7)
C12 Si1 C22 110.21(12)
C12 Si1 C23 111.85(12)
C22 Si1 C23 109.97(14)
C12 Si1 C24 108.33(11)
C22 Si1 C24 108.97(14)
C23 Si1 C24 107.41(13)
C20 Si2 C21 112.4(2)
C20 Si2 C10 108.73(16)
C21 Si2 C10 111.91(13)
C20 Si2 C19 108.4(2)
C21 Si2 C19 105.99(16)
C10 Si2 C19 109.31(14)
C9 Si3 C27 111.38(15)
C9 Si3 C25 109.40(15)
C27 Si3 C25 109.0(2)
C9 Si3 C26 113.33(13)
C27 Si3 C26 106.98(19)
C25 Si3 C26 106.6(2)
C7 Si4 C28 112.16(13)
C7 Si4 C29 108.98(12)
C28 Si4 C29 109.01(16)
C7 Si4 C30 112.85(13)
C28 Si4 C30 105.62(18)
C29 Si4 C30 108.06(16)
C31 O1 C34 110.37(19)
C31 O1 Hf1 123.48(15)
C34 O1 Hf1 124.71(14)
C2 C1 C6 114.2(2)
C2 C1 Hf1 79.34(14)
C6 C1 Hf1 78.21(12)
C3 C2 C1 122.1(2)
C3 C2 Hf1 73.53(14)
C1 C2 Hf1 65.90(12)
C2 C3 C4 122.0(2)
C2 C3 Hf1 73.89(13)
C4 C3 Hf1 66.40(12)
C3 C4 C5 114.3(2)
C3 C4 Hf1 78.68(13)
C5 C4 Hf1 79.02(12)
C9 C5 C6 109.00(18)
C9 C5 C4 131.2(2)
C6 C5 C4 119.5(2)
C9 C5 Hf1 131.00(14)
C6 C5 Hf1 72.05(11)
C4 C5 Hf1 65.48(11)
C7 C6 C5 108.31(19)
C7 C6 C1 131.1(2)
C5 C6 C1 120.44(19)
C7 C6 Hf1 130.18(14)
C5 C6 Hf1 74.13(11)
C1 C6 Hf1 65.98(11)
C8 C7 C6 105.22(19)
C8 C7 Si4 124.26(17)
C6 C7 Si4 130.10(18)
C9 C8 C7 112.3(2)
C8 C9 C5 105.02(19)
C8 C9 Si3 123.03(17)
C5 C9 Si3 130.87(16)
C11 C10 C14 104.43(19)
C11 C10 Si2 128.41(18)
C14 C10 Si2 124.92(18)
C11 C10 Hf1 70.64(12)
C14 C10 Hf1 78.56(12)
Si2 C10 Hf1 128.64(11)
C12 C11 C10 112.7(2)
C12 C11 Hf1 74.28(12)
C10 C11 Hf1 75.23(13)
C11 C12 C13 104.23(19)
C11 C12 Si1 128.88(17)
C13 C12 Si1 124.70(15)
C11 C12 Hf1 71.58(12)
C13 C12 Hf1 78.12(12)
Si1 C12 Hf1 128.05(10)
C15 C13 C14 119.3(2)
C15 C13 C12 131.6(2)
C14 C13 C12 109.11(18)
C15 C13 Hf1 123.75(15)
C14 C13 Hf1 75.04(12)
C12 C13 Hf1 68.30(11)
C18 C14 C13 119.4(2)
C18 C14 C10 131.5(2)
C13 C14 C10 109.1(2)
C18 C14 Hf1 126.43(15)
C13 C14 Hf1 72.92(11)
C10 C14 Hf1 68.46(11)
C16 C15 C13 119.8(2)
C15 C16 C17 120.8(2)
C18 C17 C16 121.0(2)
C17 C18 C14 119.6(2)
O1 C31 C32 104.6(3)
C33 C32 C31 107.0(3)
C32 C33 C34 106.0(3)
O1 C34 C33 103.6(3)
O1' Hf1' C4' 113.75(7)
O1' Hf1' C1' 109.89(7)
C4' Hf1' C1' 78.50(9)
O1' Hf1' C11' 132.48(7)
C4' Hf1' C11' 106.85(7)
C1' Hf1' C11' 101.27(7)
O1' Hf1' C5' 87.10(7)
C4' Hf1' C5' 36.03(7)
C1' Hf1' C5' 63.96(7)
C11' Hf1' C5' 139.66(7)
O1' Hf1' C3' 146.27(7)
C4' Hf1' C3' 34.56(8)
C1' Hf1' C3' 62.43(8)
C11' Hf1' C3' 80.13(7)
C5' Hf1' C3' 59.62(7)
O1' Hf1' C2' 143.91(7)
C4' Hf1' C2' 62.17(8)
C1' Hf1' C2' 35.06(8)
C11' Hf1' C2' 77.38(7)
C5' Hf1' C2' 70.23(7)
C3' Hf1' C2' 32.69(8)
O1' Hf1' C6' 86.18(7)
C4' Hf1' C6' 63.59(8)
C1' Hf1' C6' 35.53(7)
C11' Hf1' C6' 135.28(7)
C5' Hf1' C6' 33.95(7)
C3' Hf1' C6' 69.48(8)
C2' Hf1' C6' 59.24(7)
O1' Hf1' C10' 105.40(6)
C4' Hf1' C10' 139.72(7)
C1' Hf1' C10' 97.29(7)
C11' Hf1' C10' 34.00(7)
C5' Hf1' C10' 160.50(7)
C3' Hf1' C10' 108.14(7)
C2' Hf1' C10' 91.42(7)
C6' Hf1' C10' 130.26(7)
O1' Hf1' C12' 117.24(7)
C4' Hf1' C12' 94.95(8)
C1' Hf1' C12' 130.60(7)
C11' Hf1' C12' 33.54(7)
C5' Hf1' C12' 130.07(7)
C3' Hf1' C12' 84.58(8)
C2' Hf1' C12' 98.76(8)
C6' Hf1' C12' 154.06(7)
C10' Hf1' C12' 57.39(7)
O1' Hf1' C14' 85.41(7)
C4' Hf1' C14' 117.63(8)
C1' Hf1' C14' 152.01(7)
C11' Hf1' C14' 53.53(7)
C5' Hf1' C14' 142.42(7)
C3' Hf1' C14' 116.92(8)
C2' Hf1' C14' 129.55(7)
C6' Hf1' C14' 171.12(7)
C10' Hf1' C14' 55.28(7)
C12' Hf1' C14' 32.95(7)
O1' Hf1' C13' 79.09(6)
C4' Hf1' C13' 148.57(7)
C1' Hf1' C13' 125.80(7)
C11' Hf1' C13' 53.49(7)
C5' Hf1' C13' 165.23(7)
C3' Hf1' C13' 133.32(7)
C2' Hf1' C13' 124.38(7)
C6' Hf1' C13' 147.83(7)
C10' Hf1' C13' 33.20(7)
C12' Hf1' C13' 54.68(7)
C14' Hf1' C13' 31.92(7)
C22' Si1' C23' 110.9(2)
C22' Si1' C12' 110.30(14)
C23' Si1' C12' 112.57(13)
C22' Si1' C24' 106.81(18)
C23' Si1' C24' 108.61(17)
C12' Si1' C24' 107.44(13)
C10' Si2' C20' 108.12(12)
C10' Si2' C21' 110.92(11)
C20' Si2' C21' 110.05(15)
C10' Si2' C19' 109.57(12)
C20' Si2' C19' 110.02(14)
C21' Si2' C19' 108.17(13)
C7' Si3' C26' 115.34(13)
C7' Si3' C25' 109.04(12)
C26' Si3' C25' 106.47(16)
C7' Si3' C27' 108.48(13)
C26' Si3' C27' 107.70(17)
C25' Si3' C27' 109.72(15)
C9' Si4' C28' 108.86(12)
C9' Si4' C30' 113.15(13)
C28' Si4' C30' 107.36(14)
C9' Si4' C29' 111.88(12)
C28' Si4' C29' 109.02(15)
C30' Si4' C29' 106.39(15)
C31' O1' C34' 109.57(19)
C31' O1' Hf1' 123.37(16)
C34' O1' Hf1' 126.26(15)
C2' C1' C6' 114.0(2)
C2' C1' Hf1' 78.65(14)
C6' C1' Hf1' 78.57(13)
C3' C2' C1' 121.7(2)
C3' C2' Hf1' 73.58(14)
C1' C2' Hf1' 66.29(13)
C2' C3' C4' 122.2(2)
C2' C3' Hf1' 73.73(14)
C4' C3' Hf1' 65.88(13)
C3' C4' C5' 115.0(2)
C3' C4' Hf1' 79.55(14)
C5' C4' Hf1' 77.83(12)
C9' C5' C6' 108.53(18)
C9' C5' C4' 131.6(2)
C6' C5' C4' 119.64(18)
C9' C5' Hf1' 128.07(16)
C6' C5' Hf1' 74.11(12)
C4' C5' Hf1' 66.14(12)
C7' C6' C5' 108.33(18)
C7' C6' C1' 130.8(2)
C5' C6' C1' 120.31(18)
C7' C6' Hf1' 128.71(16)
C5' C6' Hf1' 71.94(12)
C1' C6' Hf1' 65.89(12)
C8' C7' C6' 105.46(19)
C8' C7' Si3' 125.31(17)
C6' C7' Si3' 128.13(17)
C7' C8' C9' 112.38(19)
C8' C9' C5' 105.23(18)
C8' C9' Si4' 124.13(16)
C5' C9' Si4' 130.43(16)
C11' C10' C13' 103.55(18)
C11' C10' Si2' 128.15(16)
C13' C10' Si2' 126.67(16)
C11' C10' Hf1' 71.49(11)
C13' C10' Hf1' 78.19(11)
Si2' C10' Hf1' 125.90(10)
C12' C11' C10' 112.96(19)
C12' C11' Hf1' 75.14(11)
C10' C11' Hf1' 74.51(11)
C11' C12' C14' 104.74(18)
C11' C12' Si1' 126.07(16)
C14' C12' Si1' 125.64(17)
C11' C12' Hf1' 71.32(12)
C14' C12' Hf1' 77.61(12)
Si1' C12' Hf1' 132.32(11)
C18' C13' C14' 119.1(2)
C18' C13' C10' 131.5(2)
C14' C13' C10' 109.34(18)
C18' C13' Hf1' 126.57(15)
C14' C13' Hf1' 73.66(12)
C10' C13' Hf1' 68.61(11)
C15' C14' C13' 119.1(2)
C15' C14' C12' 131.8(2)
C13' C14' C12' 109.04(19)
C15' C14' Hf1' 123.96(15)
C13' C14' Hf1' 74.42(13)
C12' C14' Hf1' 69.44(12)
C16' C15' C14' 119.9(2)
C15' C16' C17' 121.4(3)
C18' C17' C16' 121.2(2)
C17' C18' C13' 119.1(2)
O1' C31' C32' 103.3(3)
C33' C32' C31' 105.6(3)
C32' C33' C34' 104.5(3)
O1' C34' C33' 104.9(3)

loop_
_geom_bond_atom_site_label_1
_geom_bond_atom_site_label_2
_geom_bond_distance
Hf1 O1 2.1977(16)
Hf1 C1 2.284(2)
Hf1 C4 2.294(2)
Hf1 C11 2.410(2)
Hf1 C12 2.445(2)
Hf1 C6 2.448(2)
Hf1 C3 2.455(2)
Hf1 C2 2.459(2)
Hf1 C10 2.470(2)
Hf1 C5 2.475(2)
Hf1 C13 2.575(2)
Hf1 C14 2.602(2)
Si1 C12 1.861(2)
Si1 C22 1.865(3)
Si1 C23 1.867(3)
Si1 C24 1.869(3)
Si2 C20 1.845(5)
Si2 C21 1.857(4)
Si2 C10 1.859(2)
Si2 C19 1.866(4)
Si3 C9 1.844(2)
Si3 C27 1.846(4)
Si3 C25 1.858(4)
Si3 C26 1.871(3)
Si4 C7 1.853(2)
Si4 C28 1.861(4)
Si4 C29 1.863(3)
Si4 C30 1.879(3)
O1 C31 1.459(3)
O1 C34 1.470(3)
C1 C2 1.427(3)
C1 C6 1.463(3)
C2 C3 1.378(4)
C3 C4 1.433(4)
C4 C5 1.464(3)
C5 C9 1.424(3)
C5 C6 1.432(3)
C6 C7 1.425(3)
C7 C8 1.414(3)
C8 C9 1.407(3)
C10 C11 1.433(3)
C10 C14 1.445(3)
C11 C12 1.425(3)
C12 C13 1.456(3)
C13 C15 1.414(3)
C13 C14 1.429(3)
C14 C18 1.423(3)
C15 C16 1.366(3)
C16 C17 1.419(4)
C17 C18 1.357(3)
C31 C32 1.478(5)
C32 C33 1.441(6)
C33 C34 1.501(5)
Hf1' O1' 2.1888(15)
Hf1' C4' 2.283(2)
Hf1' C1' 2.299(2)
Hf1' C11' 2.434(2)
Hf1' C5' 2.441(2)
Hf1' C3' 2.460(2)
Hf1' C2' 2.462(2)
Hf1' C6' 2.469(2)
Hf1' C10' 2.473(2)
Hf1' C12' 2.483(2)
Hf1' C14' 2.590(2)
Hf1' C13' 2.600(2)
Si1' C22' 1.838(4)
Si1' C23' 1.856(3)
Si1' C12' 1.862(2)
Si1' C24' 1.868(3)
Si2' C10' 1.854(2)
Si2' C20' 1.856(3)
Si2' C21' 1.859(3)
Si2' C19' 1.867(3)
Si3' C7' 1.859(2)
Si3' C26' 1.859(3)
Si3' C25' 1.867(3)
Si3' C27' 1.866(3)
Si4' C9' 1.851(2)
Si4' C28' 1.857(3)
Si4' C30' 1.868(3)
Si4' C29' 1.879(3)
O1' C31' 1.466(3)
O1' C34' 1.470(3)
C1' C2' 1.443(3)
C1' C6' 1.464(3)
C2' C3' 1.385(3)
C3' C4' 1.419(3)
C4' C5' 1.469(3)
C5' C9' 1.424(3)
C5' C6' 1.434(3)
C6' C7' 1.426(3)
C7' C8' 1.402(3)
C8' C9' 1.408(3)
C10' C11' 1.435(3)
C10' C13' 1.455(3)
C11' C12' 1.420(3)
C12' C14' 1.443(3)
C13' C18' 1.423(3)
C13' C14' 1.427(3)
C14' C15' 1.416(3)
C15' C16' 1.350(4)
C16' C17' 1.397(4)
C17' C18' 1.370(4)
C31' C32' 1.508(5)
C32' C33' 1.455(7)
C33' C34' 1.479(4)

loop_
_platon_squeeze_void_nr
_platon_squeeze_void_average_x
_platon_squeeze_void_average_y
_platon_squeeze_void_average_z
_platon_squeeze_void_volume
_platon_squeeze_void_count_electrons
_platon_squeeze_void_content
1 0.000 0.500 0.500 378 77 ' '
